data_2002697
loop_
_publ_author_name
'M\"uller-Buschbaum, Hk.'
'Szillat, H.'

_publ_section_title
;
 Zur Kristallchemie der Kupfer-Lanthanoid-Oxowolframate: (I)
 triklin-\a-CuTbW~2~O~8~, (II) monoklin-CuInW~2~O~8~ und (III)
 monoklin-CuYW~2~O~8~
;
_journal_coden_ASTM ZAACAB
_journal_issue 4
_journal_name_full
;
 Zeitschrift f\"ur Anorganische und Allgemeine Chemie
;
_journal_page_first 642
_journal_page_last 646
_journal_paper_doi 10.1002/zaac.19946200410
_journal_volume 620
_journal_year 1994
_chemical_formula_structural 'Cu Tb W2 O8'
_chemical_formula_sum 'Cu O8 Tb W2'
_chemical_name_systematic 'Copper terbium ditungsten oxide - \a'
_space_group_IT_number 2
_symmetry_cell_setting triclinic
_symmetry_Int_Tables_number 2
_symmetry_space_group_name_Hall '-P 1'
_symmetry_space_group_name_H-M 'P -1'
_cell_angle_alpha 115.23(8)
_cell_angle_beta 116.21(8)
_cell_angle_gamma 56.98(9)
_cell_formula_units_Z 2
_cell_length_a 7.3080(88)
_cell_length_b 7.8945(76)
_cell_length_c 7.1476(82)
_cell_volume 300.6
_refine_ls_R_factor_all 0.038
_cod_database_code 2002697

loop_
_symmetry_equiv_pos_as_xyz
x,y,z
-x,-y,-z

loop_
_atom_site_aniso_label
_atom_site_aniso_U_11
_atom_site_aniso_U_12
_atom_site_aniso_U_13
_atom_site_aniso_U_22
_atom_site_aniso_U_23
_atom_site_aniso_U_33
W1 0.0069(2) -0.0016(1) 0.0043(1) 0.0050(2) 0.0009(1) 0.0065(2)
W2 0.0067(2) -0.0017(1) 0.0047(1) 0.0055(2) 0.0015(1) 0.0074(2)
Tb1 0.0078(2) -0.0024(2) 0.0060(2) 0.0062(2) 0.0002(2) 0.0084(2)
Cu1 0.0576(4) 0.0042(4) 0.0210(4) 0.0333(4) 0.0079(3) 0.0147(4)
O1 0.0091(4) -0.0045(4) 0.0066(4) 0.0176(4) 0.0065(4) 0.0121(4)
O2 0.0087(4) -0.0048(4) 0.0049(4) 0.0098(4) 0.0047(4) 0.0121(4)
O3 0.0093(4) 0.0006(4) 0.0106(4) 0.0099(4) 0.0092(4) 0.0231(4)
O4 0.0139(4) -0.0019(4) 0.0063(4) 0.0138(4) 0.0053(4) 0.0081(4)
O5 0.0142(4) -0.0045(4) 0.0068(4) 0.0097(4) 0.0005(4) 0.0116(4)
O6 0.0151(4) -0.0057(4) 0.0056(4) 0.0119(4) 0.0077(4) 0.0177(4)
O7 0.0158(4) -0.0052(4) 0.0070(4) 0.0103(4) 0.0054(4) 0.0147(4)
O8 0.0134(4) -0.0062(4) 0.0032(4) 0.0119(4) 0.0033(4) 0.0074(4)

loop_
_atom_site_label
_atom_site_type_symbol
_atom_site_symmetry_multiplicity
_atom_site_Wyckoff_symbol
_atom_site_fract_x
_atom_site_fract_y
_atom_site_fract_z
_atom_site_occupancy
_atom_site_attached_hydrogens
_atom_site_calc_flag
W1 W6+ 2 i 0.1858(1) 0.1154(1) 0.6530(1) 1. 0 d
W2 W6+ 2 i 0.7239(1) 0.2976(1) 0.2646(1) 1. 0 d
Tb1 Tb3+ 2 i 0.1661(1) 0.2773(1) 0.1803(1) 1. 0 d
Cu1 Cu2+ 2 i 0.6495(3) 0.2848(3) 0.7382(3) 1. 0 d
O1 O2- 2 i 0.0838(4) 0.1749(4) 0.3866(4) 1. 0 d
O2 O2- 2 i 0.8152(4) 0.1693(4) 0.5121(4) 1. 0 d
O3 O2- 2 i 0.1835(4) 0.0203(4) 0.8607(4) 1. 0 d
O4 O2- 2 i 0.4785(4) 0.0242(4) 0.7144(4) 1. 0 d
O5 O2- 2 i 0.0779(4) 0.3735(4) 0.8196(4) 1. 0 d
O6 O2- 2 i 0.4403(4) 0.3373(4) 0.1784(4) 1. 0 d
O7 O2- 2 i 0.7830(4) 0.3023(4) 0.0480(4) 1. 0 d
O8 O2- 2 i 0.2909(4) 0.4586(4) 0.5443(4) 1. 0 d

loop_
_atom_type_symbol
_atom_type_oxidation_number
W6+ 5.500
Tb3+ 3.000
Cu2+ 2.000
O2- -2.000
